data_4001644
loop_
_publ_author_name
'Kim, Chunki'
'Liu, Jianhua'
'Lin, Jason'
'Tamayo, Arnold B.'
'Walker, Bright'
'Wu, Guang'
'Nguyen, Thuc-Quyen'

_publ_section_title
;
 Influence of Structural Variation on the Solid-State Properties of
 Diketopyrrolopyrrole-Based Oligophenylenethiophenes: Single-Crystal
 Structures, Thermal Properties, Optical Bandgaps, Energy Levels, Film
 Morphology, and Hole Mobility
;
_journal_issue 10
_journal_name_full 'Chemistry of Materials'
_journal_page_first 1699
_journal_paper_doi 10.1021/cm202852f
_journal_volume 24
_journal_year 2012
_chemical_formula_sum 'C58 H68 N2 O2 S4'
_chemical_formula_weight 953.38
_chemical_name_systematic
; 
 ? 
;
_space_group_IT_number 14
_symmetry_cell_setting monoclinic
_symmetry_space_group_name_Hall '-P 2ybc'
_symmetry_space_group_name_H-M 'P 1 21/c 1'
_atom_sites_solution_hydrogens geom
_atom_sites_solution_primary direct
_atom_sites_solution_secondary difmap
_audit_creation_method SHELXL-97
_cell_angle_alpha 90.00
_cell_angle_beta 96.891(5)
_cell_angle_gamma 90.00
_cell_formula_units_Z 2
_cell_length_a 18.2356(12)
_cell_length_b 14.3381(10)
_cell_length_c 9.8764(6)
_cell_measurement_temperature 100(2)
_cell_volume 2563.7(3)
_computing_structure_refinement 'SHELXL-97 (Sheldrick, 2008)'
_computing_structure_solution 'SHELXS-97 (Sheldrick, 2008)'
_diffrn_ambient_temperature 100(2)
_diffrn_measured_fraction_theta_full 0.979
_diffrn_measured_fraction_theta_max 0.979
_diffrn_measurement_device_type 'Kappa APex II'
_diffrn_measurement_method 'Omega scan'
_diffrn_radiation_monochromator graphite
_diffrn_radiation_source 'fine-focus sealed tube'
_diffrn_radiation_type MoK\a
_diffrn_radiation_wavelength 0.71073
_diffrn_reflns_av_R_equivalents 0.0576
_diffrn_reflns_av_sigmaI/netI 0.0702
_diffrn_reflns_limit_h_max 20
_diffrn_reflns_limit_h_min -24
_diffrn_reflns_limit_k_max 19
_diffrn_reflns_limit_k_min -18
_diffrn_reflns_limit_l_max 13
_diffrn_reflns_limit_l_min -13
_diffrn_reflns_number 14937
_diffrn_reflns_theta_full 28.75
_diffrn_reflns_theta_max 28.75
_diffrn_reflns_theta_min 1.12
_exptl_absorpt_coefficient_mu 0.229
_exptl_absorpt_correction_T_max 0.7457
_exptl_absorpt_correction_T_min 0.5730
_exptl_absorpt_correction_type multi-scan
_exptl_absorpt_process_details Sadabs
_exptl_crystal_colour red
_exptl_crystal_density_diffrn 1.235
_exptl_crystal_density_method 'not measured'
_exptl_crystal_description plate
_exptl_crystal_F_000 1020
_exptl_crystal_size_max 0.4
_exptl_crystal_size_mid 0.3
_exptl_crystal_size_min 0.1
_refine_diff_density_max 0.576
_refine_diff_density_min -0.483
_refine_diff_density_rms 0.131
_refine_ls_extinction_method none
_refine_ls_goodness_of_fit_ref 0.996
_refine_ls_hydrogen_treatment constr
_refine_ls_matrix_type full
_refine_ls_number_parameters 300
_refine_ls_number_reflns 6519
_refine_ls_number_restraints 0
_refine_ls_restrained_S_all 0.996
_refine_ls_R_factor_all 0.1028
_refine_ls_R_factor_gt 0.0540
_refine_ls_shift/su_max 0.000
_refine_ls_shift/su_mean 0.000
_refine_ls_structure_factor_coef Fsqd
_refine_ls_weighting_details 'calc w=1/[\s^2^(Fo^2^)+(0.1000P)^2^+0.0000P] where P=(Fo^2^+2Fc^2^)/3'
_refine_ls_weighting_scheme calc
_refine_ls_wR_factor_gt 0.1346
_refine_ls_wR_factor_ref 0.1671
_reflns_number_gt 4198
_reflns_number_total 6519
_reflns_threshold_expression >2sigma(I)
_cod_data_source_file cm202852f_si_003.cif
_cod_data_source_block C6PT2C6
_cod_depositor_comments
;
The following automatic conversions were performed:

'_exptl_absorpt_correction_type' value 'Multi-scan' changed to
'multi-scan' according to
/home/saulius/struct/CIF-dictionaries/cif_core.dic dictionary named
'cif_core.dic' version 2.4.1 from 2010-06-29.

Automatic conversion script
Id: cif_fix_values 1715 2011-07-08 13:25:40Z adriana 
;
_cod_original_sg_symbol_H-M P2(1)/C
_cod_database_code 4001644

loop_
_symmetry_equiv_pos_as_xyz
'x, y, z'
'-x, y+1/2, -z+1/2'
'-x, -y, -z'
'x, -y-1/2, z-1/2'

loop_
_atom_site_label
_atom_site_type_symbol
_atom_site_fract_x
_atom_site_fract_y
_atom_site_fract_z
_atom_site_U_iso_or_equiv
_atom_site_adp_type
_atom_site_occupancy
_atom_site_symmetry_multiplicity
_atom_site_calc_flag
_atom_site_refinement_flags
S1 S 0.30791(3) 0.46308(5) 0.23754(6) 0.02384(16) Uani 1 1 d .
S2 S 0.28648(3) 0.32730(4) 0.62681(6) 0.02318(16) Uani 1 1 d .
O1 O 0.46398(9) 0.68774(12) -0.61270(16) 0.0233(4) Uani 1 1 d .
N1 N 0.43578(10) 0.60695(14) -0.42250(19) 0.0189(4) Uani 1 1 d .
C13 C 0.32007(12) 0.39163(16) 0.3790(2) 0.0197(5) Uani 1 1 d .
C4 C 0.42911(12) 0.49228(17) -0.2304(2) 0.0191(5) Uani 1 1 d .
C11 C 0.40610(12) 0.33530(17) 0.2444(2) 0.0199(5) Uani 1 1 d .
H11 H 0.4446 0.2958 0.2213 0.024 Uiso 1 1 calc R
C17 C 0.21774(12) 0.38041(18) 0.7047(2) 0.0235(5) Uani 1 1 d .
C12 C 0.37440(12) 0.32780(17) 0.3674(2) 0.0202(5) Uani 1 1 d .
H12 H 0.3894 0.2827 0.4356 0.024 Uiso 1 1 calc R
C6 C 0.45392(12) 0.39608(16) -0.0279(2) 0.0190(4) Uani 1 1 d .
H6 H 0.4837 0.3506 0.0225 0.023 Uiso 1 1 calc R
C9 C 0.36636(12) 0.52604(18) -0.1790(2) 0.0220(5) Uani 1 1 d .
H9 H 0.3353 0.5695 -0.2310 0.026 Uiso 1 1 calc R
C16 C 0.18876(13) 0.45378(19) 0.6285(3) 0.0286(6) Uani 1 1 d .
H16 H 0.1506 0.4925 0.6546 0.034 Uiso 1 1 calc R
C2 C 0.45244(12) 0.52101(16) -0.3597(2) 0.0189(4) Uani 1 1 d .
C5 C 0.47170(12) 0.42462(16) -0.1525(2) 0.0196(5) Uani 1 1 d .
H5 H 0.5135 0.3983 -0.1871 0.024 Uiso 1 1 calc R
C10 C 0.37570(12) 0.40545(17) 0.1616(2) 0.0191(5) Uani 1 1 d .
C7 C 0.39267(11) 0.43297(17) 0.0260(2) 0.0193(5) Uani 1 1 d .
C8 C 0.34867(12) 0.49728(18) -0.0538(2) 0.0236(5) Uani 1 1 d .
H8 H 0.3057 0.5216 -0.0208 0.028 Uiso 1 1 calc R
C15 C 0.22125(13) 0.46668(19) 0.5062(3) 0.0273(5) Uani 1 1 d .
H15 H 0.2070 0.5147 0.4421 0.033 Uiso 1 1 calc R
C3 C 0.49524(12) 0.47266(16) -0.4421(2) 0.0192(5) Uani 1 1 d .
C14 C 0.27518(12) 0.40291(17) 0.4902(2) 0.0216(5) Uani 1 1 d .
C1 C 0.46885(12) 0.61571(16) -0.5447(2) 0.0194(5) Uani 1 1 d .
C18 C 0.20056(13) 0.34265(19) 0.8387(2) 0.0258(5) Uani 1 1 d .
H18A H 0.2470 0.3391 0.9017 0.031 Uiso 1 1 calc R
H18B H 0.1814 0.2783 0.8246 0.031 Uiso 1 1 calc R
C20 C 0.13001(14) 0.3582(2) 1.0420(3) 0.0299(6) Uani 1 1 d .
H20A H 0.1778 0.3462 1.0980 0.036 Uiso 1 1 calc R
H20B H 0.1046 0.2975 1.0251 0.036 Uiso 1 1 calc R
C19 C 0.14473(14) 0.3998(2) 0.9061(3) 0.0311(6) Uani 1 1 d .
H19A H 0.0978 0.4030 0.8444 0.037 Uiso 1 1 calc R
H19B H 0.1635 0.4642 0.9210 0.037 Uiso 1 1 calc R
C21 C 0.08312(16) 0.4208(2) 1.1216(3) 0.0375(7) Uani 1 1 d .
H21A H 0.1080 0.4820 1.1364 0.045 Uiso 1 1 calc R
H21B H 0.0349 0.4315 1.0662 0.045 Uiso 1 1 calc R
C22 C 0.06958(17) 0.3809(3) 1.2587(3) 0.0423(7) Uani 1 1 d .
H22A H 0.1176 0.3708 1.3148 0.051 Uiso 1 1 calc R
H22B H 0.0449 0.3196 1.2444 0.051 Uiso 1 1 calc R
C23 C 0.0220(2) 0.4447(3) 1.3357(4) 0.0664(12) Uani 1 1 d .
H23A H 0.0442 0.5071 1.3436 0.100 Uiso 1 1 calc R
H23B H 0.0190 0.4193 1.4270 0.100 Uiso 1 1 calc R
H23C H -0.0277 0.4489 1.2859 0.100 Uiso 1 1 calc R
C24 C 0.40152(13) 0.68852(17) -0.3694(2) 0.0218(5) Uani 1 1 d .
H24A H 0.4306 0.7445 -0.3873 0.026 Uiso 1 1 calc R
H24B H 0.4027 0.6821 -0.2694 0.026 Uiso 1 1 calc R
C25 C 0.32196(13) 0.70261(18) -0.4322(3) 0.0258(5) Uani 1 1 d .
H25A H 0.3209 0.7159 -0.5308 0.031 Uiso 1 1 calc R
H25B H 0.2936 0.6446 -0.4224 0.031 Uiso 1 1 calc R
C26 C 0.28627(16) 0.7820(2) -0.3645(3) 0.0452(8) Uani 1 1 d .
H26A H 0.3200 0.8364 -0.3597 0.054 Uiso 1 1 calc R
H26B H 0.2805 0.7635 -0.2698 0.054 Uiso 1 1 calc R
C27 C 0.21136(18) 0.8121(3) -0.4349(4) 0.0566(10) Uani 1 1 d .
H27A H 0.1944 0.8671 -0.3868 0.068 Uiso 1 1 calc R
H27B H 0.2170 0.8313 -0.5294 0.068 Uiso 1 1 calc R
C28 C 0.1544(2) 0.7391(3) -0.4395(7) 0.0949(18) Uani 1 1 d .
H28A H 0.1532 0.7136 -0.3467 0.114 Uiso 1 1 calc R
H28B H 0.1675 0.6876 -0.4989 0.114 Uiso 1 1 calc R
C29 C 0.0775(3) 0.7760(5) -0.4933(10) 0.160(4) Uani 1 1 d .
H29A H 0.0617 0.8217 -0.4289 0.241 Uiso 1 1 calc R
H29B H 0.0423 0.7241 -0.5033 0.241 Uiso 1 1 calc R
H29C H 0.0793 0.8058 -0.5821 0.241 Uiso 1 1 calc R

loop_
_atom_site_aniso_label
_atom_site_aniso_U_11
_atom_site_aniso_U_22
_atom_site_aniso_U_33
_atom_site_aniso_U_23
_atom_site_aniso_U_13
_atom_site_aniso_U_12
S1 0.0278(3) 0.0245(3) 0.0203(3) 0.0054(2) 0.0072(2) 0.0056(2)
S2 0.0288(3) 0.0228(3) 0.0187(3) 0.0028(2) 0.0060(2) 0.0030(2)
O1 0.0340(9) 0.0176(9) 0.0188(8) 0.0024(7) 0.0050(6) 0.0020(6)
N1 0.0258(9) 0.0157(10) 0.0152(9) 0.0002(8) 0.0035(7) 0.0008(7)
C13 0.0245(10) 0.0172(12) 0.0173(11) 0.0008(9) 0.0024(8) -0.0027(8)
C4 0.0248(10) 0.0178(12) 0.0145(10) -0.0013(9) 0.0016(8) -0.0039(8)
C11 0.0229(10) 0.0178(12) 0.0186(11) -0.0010(9) 0.0014(8) -0.0001(8)
C17 0.0244(11) 0.0263(13) 0.0211(12) 0.0003(10) 0.0076(8) -0.0011(9)
C12 0.0252(10) 0.0175(12) 0.0175(11) 0.0023(9) 0.0013(8) 0.0007(9)
C6 0.0233(10) 0.0150(11) 0.0180(11) -0.0005(9) 0.0003(8) -0.0006(8)
C9 0.0237(11) 0.0229(13) 0.0190(11) 0.0028(10) 0.0003(8) 0.0008(9)
C16 0.0300(12) 0.0309(15) 0.0262(13) 0.0047(11) 0.0093(9) 0.0080(10)
C2 0.0240(10) 0.0172(12) 0.0148(10) -0.0015(9) 0.0000(8) -0.0027(8)
C5 0.0238(10) 0.0179(12) 0.0172(11) -0.0026(9) 0.0027(8) -0.0018(8)
C10 0.0213(10) 0.0197(12) 0.0167(11) -0.0017(9) 0.0041(8) -0.0019(8)
C7 0.0215(10) 0.0203(12) 0.0160(10) -0.0008(9) 0.0017(8) -0.0049(8)
C8 0.0221(10) 0.0263(13) 0.0227(12) 0.0014(10) 0.0043(9) 0.0013(9)
C15 0.0325(12) 0.0259(14) 0.0245(12) 0.0066(11) 0.0078(9) 0.0092(10)
C3 0.0267(11) 0.0177(12) 0.0131(10) 0.0004(9) 0.0016(8) -0.0023(9)
C14 0.0246(10) 0.0212(12) 0.0190(11) 0.0021(10) 0.0033(8) -0.0015(9)
C1 0.0263(11) 0.0168(12) 0.0148(10) -0.0011(9) 0.0010(8) -0.0026(8)
C18 0.0307(12) 0.0271(14) 0.0209(12) 0.0012(10) 0.0088(9) -0.0026(10)
C20 0.0327(13) 0.0347(15) 0.0241(13) 0.0018(11) 0.0107(10) 0.0038(11)
C19 0.0341(13) 0.0344(16) 0.0264(13) 0.0053(12) 0.0107(10) 0.0043(11)
C21 0.0409(15) 0.0431(18) 0.0312(15) 0.0062(13) 0.0154(11) 0.0092(12)
C22 0.0500(17) 0.051(2) 0.0283(15) 0.0044(14) 0.0160(12) 0.0136(14)
C23 0.084(3) 0.077(3) 0.046(2) 0.009(2) 0.0383(19) 0.033(2)
C24 0.0316(12) 0.0171(12) 0.0171(11) -0.0020(9) 0.0046(9) 0.0012(9)
C25 0.0319(12) 0.0237(13) 0.0214(12) 0.0019(10) 0.0012(9) 0.0050(10)
C26 0.0428(16) 0.047(2) 0.0441(17) -0.0132(16) -0.0004(13) 0.0180(14)
C27 0.0420(17) 0.048(2) 0.078(3) -0.005(2) 0.0020(16) 0.0167(15)
C28 0.048(2) 0.065(3) 0.168(5) 0.031(3) -0.002(3) 0.005(2)
C29 0.049(3) 0.092(4) 0.329(12) 0.066(6) -0.024(4) -0.002(3)

loop_
_atom_type_symbol
_atom_type_description
_atom_type_scat_dispersion_real
_atom_type_scat_dispersion_imag
_atom_type_scat_source
C C 0.0033 0.0016 'International Tables Vol C Tables 4.2.6.8 and 6.1.1.4'
H H 0.0000 0.0000 'International Tables Vol C Tables 4.2.6.8 and 6.1.1.4'
N N 0.0061 0.0033 'International Tables Vol C Tables 4.2.6.8 and 6.1.1.4'
O O 0.0106 0.0060 'International Tables Vol C Tables 4.2.6.8 and 6.1.1.4'
S S 0.1246 0.1234 'International Tables Vol C Tables 4.2.6.8 and 6.1.1.4'

loop_
_geom_angle_atom_site_label_1
_geom_angle_atom_site_label_2
_geom_angle_atom_site_label_3
_geom_angle
_geom_angle_site_symmetry_1
_geom_angle_site_symmetry_3
C13 S1 C10 92.21(11) . .
C14 S2 C17 92.66(12) . .
C2 N1 C1 111.33(19) . .
C2 N1 C24 129.07(18) . .
C1 N1 C24 118.74(19) . .
C12 C13 C14 128.2(2) . .
C12 C13 S1 110.76(17) . .
C14 C13 S1 121.05(18) . .
C9 C4 C5 117.5(2) . .
C9 C4 C2 124.2(2) . .
C5 C4 C2 118.3(2) . .
C10 C11 C12 113.0(2) . .
C16 C17 C18 131.2(2) . .
C16 C17 S2 110.41(17) . .
C18 C17 S2 118.36(19) . .
C13 C12 C11 113.5(2) . .
C5 C6 C7 120.9(2) . .
C8 C9 C4 120.9(2) . .
C17 C16 C15 113.4(2) . .
C3 C2 N1 106.88(19) . .
C3 C2 C4 128.4(2) . .
N1 C2 C4 124.7(2) . .
C6 C5 C4 121.3(2) . .
C11 C10 C7 128.9(2) . .
C11 C10 S1 110.52(16) . .
C7 C10 S1 120.52(17) . .
C6 C7 C8 117.7(2) . .
C6 C7 C10 120.8(2) . .
C8 C7 C10 121.5(2) . .
C9 C8 C7 121.4(2) . .
C14 C15 C16 113.0(2) . .
C2 C3 C3 109.3(3) . 3_664
C2 C3 C1 142.3(2) . 3_664
C3 C3 C1 108.2(2) 3_664 3_664
C15 C14 C13 129.8(2) . .
C15 C14 S2 110.55(18) . .
C13 C14 S2 119.69(18) . .
O1 C1 N1 122.0(2) . .
O1 C1 C3 133.9(2) . 3_664
N1 C1 C3 104.12(19) . 3_664
C17 C18 C19 114.4(2) . .
C19 C20 C21 113.2(2) . .
C18 C19 C20 111.8(2) . .
C22 C21 C20 113.6(2) . .
C21 C22 C23 112.5(3) . .
N1 C24 C25 112.95(19) . .
C26 C25 C24 111.1(2) . .
C25 C26 C27 115.0(3) . .
C28 C27 C26 113.9(3) . .
C27 C28 C29 112.2(4) . .

loop_
_geom_bond_atom_site_label_1
_geom_bond_atom_site_label_2
_geom_bond_distance
_geom_bond_site_symmetry_2
S1 C13 1.726(2) .
S1 C10 1.731(2) .
S2 C14 1.724(2) .
S2 C17 1.725(2) .
O1 C1 1.229(3) .
N1 C2 1.396(3) .
N1 C1 1.418(3) .
N1 C24 1.453(3) .
C13 C12 1.364(3) .
C13 C14 1.455(3) .
C4 C9 1.393(3) .
C4 C5 1.412(3) .
C4 C2 1.453(3) .
C11 C10 1.371(3) .
C11 C12 1.411(3) .
C17 C16 1.363(4) .
C17 C18 1.498(3) .
C6 C5 1.372(3) .
C6 C7 1.398(3) .
C9 C8 1.379(3) .
C16 C15 1.420(3) .
C2 C3 1.380(3) .
C10 C7 1.464(3) .
C7 C8 1.401(3) .
C15 C14 1.366(3) .
C3 C3 1.415(4) 3_664
C3 C1 1.439(3) 3_664
C1 C3 1.439(3) 3_664
C18 C19 1.521(3) .
C20 C19 1.522(4) .
C20 C21 1.522(4) .
C21 C22 1.517(4) .
C22 C23 1.525(4) .
C24 C25 1.521(3) .
C25 C26 1.508(4) .
C26 C27 1.519(4) .
C27 C28 1.472(6) .
C28 C29 1.532(6) .
